data_7063039
loop_
_publ_author_name
'Khan, Umair Ahmed'
'Choudhary, M. Iqbal'
'Yousuf, Sammer'

_publ_section_title
;
 Synthesis of halogenated benzimidazolyl-C-nucleosides and their activity
 against Leishmania major and Leishmania tropica
;
_journal_issue 13
_journal_name_full 'New Journal of Chemistry'
_journal_page_first 5605
_journal_page_last 5612
_journal_paper_doi 10.1039/D4NJ00035H
_journal_volume 48
_journal_year 2024
_chemical_absolute_configuration rm
_chemical_formula_moiety 'C24 H28 Br2 N2 O5'
_chemical_formula_sum 'C24 H28 Br2 N2 O5'
_chemical_formula_weight 584.30
_space_group_crystal_system orthorhombic
_space_group_IT_number 19
_space_group_name_Hall 'P 2ac 2ab'
_space_group_name_H-M_alt 'P 21 21 21'
_atom_sites_solution_hydrogens geom
_audit_creation_method SHELXL-2018/3
_audit_update_record
;
2023-09-21 deposited with the CCDC.	2024-02-16 downloaded from the CCDC.
;
_cell_angle_alpha 90
_cell_angle_beta 90
_cell_angle_gamma 90
_cell_formula_units_Z 8
_cell_length_a 15.5001(5)
_cell_length_b 18.3458(6)
_cell_length_c 19.5228(6)
_cell_measurement_reflns_used 9753
_cell_measurement_temperature 100(2)
_cell_measurement_theta_max 68.37
_cell_measurement_theta_min 3.31
_cell_volume 5551.5(3)
_computing_cell_refinement 'Bruker SAINT'
_computing_data_collection 'Bruker APEX2'
_computing_data_reduction 'Bruker SAINT'
_computing_molecular_graphics 'Bruker SHELXTL'
_computing_publication_material 'Bruker SHELXTL'
_computing_structure_refinement 'SHELXL-2018/3 (Sheldrick, 2018)'
_computing_structure_solution 'SHELXS-97 (Sheldrick 2008)'
_diffrn_ambient_temperature 100(2)
_diffrn_measured_fraction_theta_full 1.000
_diffrn_measured_fraction_theta_max 1.000
_diffrn_measurement_device_type 'Bruker APEX-II CCD'
_diffrn_measurement_method '\f and \w scans'
_diffrn_radiation_type CuK\a
_diffrn_radiation_wavelength 1.54178
_diffrn_reflns_av_R_equivalents 0.1951
_diffrn_reflns_av_unetI/netI 0.0801
_diffrn_reflns_Laue_measured_fraction_full 1.000
_diffrn_reflns_Laue_measured_fraction_max 1.000
_diffrn_reflns_limit_h_max 18
_diffrn_reflns_limit_h_min -18
_diffrn_reflns_limit_k_max 22
_diffrn_reflns_limit_k_min -22
_diffrn_reflns_limit_l_max 23
_diffrn_reflns_limit_l_min -23
_diffrn_reflns_number 93810
_diffrn_reflns_point_group_measured_fraction_full 1.000
_diffrn_reflns_point_group_measured_fraction_max 1.000
_diffrn_reflns_theta_full 67.679
_diffrn_reflns_theta_max 68.230
_diffrn_reflns_theta_min 3.306
_exptl_absorpt_coefficient_mu 3.983
_exptl_absorpt_correction_T_max 0.961
_exptl_absorpt_correction_T_min 0.605
_exptl_absorpt_correction_type multi-scan
_exptl_crystal_colour colourless
_exptl_crystal_density_diffrn 1.398
_exptl_crystal_description PLATE
_exptl_crystal_F_000 2368
_exptl_crystal_size_max 0.140
_exptl_crystal_size_mid 0.050
_exptl_crystal_size_min 0.010
_refine_diff_density_max 0.708
_refine_diff_density_min -0.437
_refine_diff_density_rms 0.090
_refine_ls_abs_structure_details
;
 Flack x determined using 3034 quotients [(I+)-(I-)]/[(I+)+(I-)]
 (Parsons, Flack and Wagner, Acta Cryst. B69 (2013) 249-259).
;
_refine_ls_abs_structure_Flack -0.001(15)
_refine_ls_extinction_method none
_refine_ls_goodness_of_fit_ref 1.030
_refine_ls_hydrogen_treatment constr
_refine_ls_matrix_type full
_refine_ls_number_parameters 595
_refine_ls_number_reflns 10156
_refine_ls_number_restraints 0
_refine_ls_restrained_S_all 1.030
_refine_ls_R_factor_all 0.0664
_refine_ls_R_factor_gt 0.0525
_refine_ls_shift/su_max 0.001
_refine_ls_shift/su_mean 0.000
_refine_ls_structure_factor_coef Fsqd
_refine_ls_weighting_details 'w=1/[\s^2^(Fo^2^)+(0.0400P)^2^] where P=(Fo^2^+2Fc^2^)/3'
_refine_ls_weighting_scheme calc
_refine_ls_wR_factor_gt 0.0942
_refine_ls_wR_factor_ref 0.0989
_reflns_Friedel_coverage 0.813
_reflns_Friedel_fraction_full 1.000
_reflns_Friedel_fraction_max 1.000
_reflns_number_gt 8722
_reflns_number_total 10156
_reflns_threshold_expression 'I > 2\s(I)'
_cod_data_source_file d4nj00035h2.cif
_cod_data_source_block UK12A2_0m
_cod_depositor_comments
;
Adding full bibliography for 7063036--7063039.cif.

2024-11-08
Z value and formula fixed to values more according to usual
chemical conventions.                 miguel
;
_cod_original_formula_sum 'C48 H56 Br4 N4 O10'
_cod_original_formula_weight 1168.60
_cod_original_formula_moiety 'C48 H56 Br4 N4 O10'
_cod_original_formula_units_Z 4
_cod_database_code 7063039
_shelx_shelxl_version_number 2018/3
_shelx_space_group_comment
;
The symmetry employed for this shelxl refinement is uniquely defined
by the following loop, which should always be used as a source of
symmetry information in preference to the above space-group names.
They are only intended as comments.
;
_shelx_estimated_absorpt_t_min 0.605
_shelx_estimated_absorpt_t_max 0.961

loop_
_space_group_symop_operation_xyz
'x, y, z'
'x+1/2, -y+1/2, -z'
'-x, y+1/2, -z+1/2'
'-x+1/2, -y, z+1/2'

loop_
_atom_site_label
_atom_site_type_symbol
_atom_site_fract_x
_atom_site_fract_y
_atom_site_fract_z
_atom_site_U_iso_or_equiv
_atom_site_adp_type
_atom_site_occupancy
_atom_site_site_symmetry_order
_atom_site_calc_flag
_atom_site_refinement_flags_posn
_atom_site_refinement_flags_adp
_atom_site_refinement_flags_occupancy
_atom_site_disorder_assembly
_atom_site_disorder_group
Br1 Br 0.09290(6) 0.31277(5) 0.83964(5) 0.0303(2) Uani 1 1 d . . . . .
Br2 Br 0.12805(6) 0.13907(5) 0.79677(4) 0.0259(2) Uani 1 1 d . . . . .
Br3 Br 0.66320(6) 0.51154(5) 1.05320(4) 0.0249(2) Uani 1 1 d . . . . .
Br4 Br 0.58347(6) 0.34717(5) 1.01139(4) 0.0243(2) Uani 1 1 d . . . . .
O1 O 0.5944(3) 0.2602(3) 0.6772(2) 0.0139(11) Uani 1 1 d . . . . .
O2 O 0.7188(4) 0.2871(3) 0.7379(3) 0.0209(13) Uani 1 1 d . . . . .
O3 O 0.7300(3) 0.3917(3) 0.6765(3) 0.0168(12) Uani 1 1 d . . . . .
O4 O 0.6221(4) 0.3110(3) 0.5313(3) 0.0260(13) Uani 1 1 d . . . . .
O5 O 0.4906(3) 0.3426(3) 0.5724(3) 0.0270(14) Uani 1 1 d . . . . .
O6 O 0.5454(3) 0.5496(3) 0.5677(3) 0.0188(12) Uani 1 1 d . . . . .
O7 O 0.4509(3) 0.5251(3) 0.6563(2) 0.0162(12) Uani 1 1 d . . . . .
O9 O 0.4928(3) 0.6660(3) 0.5696(2) 0.0151(12) Uani 1 1 d . . . . .
O10 O 0.3136(4) 0.6018(3) 0.7301(3) 0.0282(14) Uani 1 1 d . . . . .
O11 O 0.2823(3) 0.5960(3) 0.6164(3) 0.0230(13) Uani 1 1 d . . . . .
N1 N 0.4070(4) 0.3574(3) 0.7346(3) 0.0142(13) Uani 1 1 d . . . . .
N2 N 0.4280(4) 0.2409(3) 0.7045(3) 0.0137(13) Uani 1 1 d . . . . .
H2 H 0.454225 0.201938 0.688402 0.016 Uiso 1 1 calc R U . . .
N3 N 0.5245(4) 0.5965(3) 0.8163(3) 0.0145(14) Uani 1 1 d . . . . .
N8 N 0.4727(4) 0.4870(4) 0.7874(3) 0.0162(14) Uani 1 1 d . . . . .
H8 H 0.446664 0.453308 0.762912 0.019 Uiso 1 1 calc R U . . .
C1 C 0.1948(5) 0.2851(4) 0.7935(4) 0.0173(17) Uani 1 1 d . . . . .
C2 C 0.2568(5) 0.3383(4) 0.7816(4) 0.0144(16) Uani 1 1 d . . . . .
H2A H 0.247405 0.387588 0.794401 0.017 Uiso 1 1 calc R U . . .
C3 C 0.3326(5) 0.3167(4) 0.7506(3) 0.0123(15) Uani 1 1 d . . . . .
C4 C 0.4603(4) 0.3089(4) 0.7077(4) 0.0107(15) Uani 1 1 d . . . . .
C5 C 0.5499(4) 0.3270(4) 0.6855(4) 0.0103(15) Uani 1 1 d . . . . .
H5 H 0.578635 0.355689 0.722659 0.012 Uiso 1 1 calc R U . . .
C6 C 0.6851(5) 0.2703(4) 0.6722(4) 0.0162(17) Uani 1 1 d . . . . .
H6 H 0.712746 0.224925 0.654280 0.019 Uiso 1 1 calc R U . . .
C7 C 0.7638(5) 0.3549(5) 0.7349(4) 0.0203(18) Uani 1 1 d . . . . .
C8 C 0.8613(5) 0.3425(5) 0.7285(4) 0.0236(19) Uani 1 1 d . . . . .
H8A H 0.880812 0.310752 0.766513 0.028 Uiso 1 1 calc R U . . .
H8AB H 0.873410 0.316832 0.684952 0.028 Uiso 1 1 calc R U . . .
C9 C 0.9118(6) 0.4128(5) 0.7303(4) 0.027(2) Uani 1 1 d . . . . .
H9A H 0.897746 0.442244 0.689243 0.032 Uiso 1 1 calc R U . . .
H9B H 0.974299 0.401924 0.729371 0.032 Uiso 1 1 calc R U . . .
C10 C 0.8903(5) 0.4560(5) 0.7943(4) 0.030(2) Uani 1 1 d . . . . .
H10A H 0.920642 0.503426 0.792695 0.036 Uiso 1 1 calc R U . . .
H10B H 0.911349 0.429066 0.834975 0.036 Uiso 1 1 calc R U . . .
C11 C 0.2088(5) 0.2127(4) 0.7746(4) 0.0146(17) Uani 1 1 d . . . . .
C12 C 0.3457(5) 0.2440(4) 0.7315(4) 0.0128(16) Uani 1 1 d . . . . .
C13 C 0.2841(5) 0.1905(5) 0.7428(4) 0.0161(17) Uani 1 1 d . . . . .
H13 H 0.293061 0.141287 0.729326 0.019 Uiso 1 1 calc R U . . .
C14 C 0.5521(5) 0.3715(4) 0.6193(4) 0.0173(17) Uani 1 1 d . . . . .
H14 H 0.539516 0.423955 0.628996 0.021 Uiso 1 1 calc R U . . .
C15 C 0.6393(5) 0.3637(5) 0.5826(4) 0.0216(18) Uani 1 1 d . . . . .
H15 H 0.656388 0.411002 0.561118 0.026 Uiso 1 1 calc R U . . .
C16 C 0.7109(5) 0.3355(4) 0.6275(4) 0.0173(18) Uani 1 1 d . . . . .
H16 H 0.763143 0.323712 0.599545 0.021 Uiso 1 1 calc R U . . .
C17 C 0.7430(5) 0.3979(5) 0.7990(4) 0.0238(19) Uani 1 1 d . . . . .
H17A H 0.757370 0.368234 0.839777 0.029 Uiso 1 1 calc R U . . .
H17B H 0.680420 0.408499 0.800202 0.029 Uiso 1 1 calc R U . . .
C18 C 0.7933(6) 0.4692(5) 0.8015(5) 0.035(2) Uani 1 1 d . . . . .
H18A H 0.781663 0.494166 0.845475 0.042 Uiso 1 1 calc R U . . .
H18B H 0.773518 0.501497 0.763971 0.042 Uiso 1 1 calc R U . . .
C19 C 0.5340(5) 0.3180(5) 0.5123(4) 0.0258(19) Uani 1 1 d . . . . .
C20 C 0.4985(6) 0.2437(5) 0.4925(5) 0.032(2) Uani 1 1 d . . . . .
H20A H 0.514509 0.207811 0.528184 0.039 Uiso 1 1 calc R U . . .
H20B H 0.434731 0.246274 0.490768 0.039 Uiso 1 1 calc R U . . .
C21 C 0.5320(7) 0.2177(7) 0.4238(6) 0.058(4) Uani 1 1 d . . . . .
H21A H 0.501534 0.172398 0.410644 0.069 Uiso 1 1 calc R U . . .
H21B H 0.594249 0.206316 0.427833 0.069 Uiso 1 1 calc R U . . .
C22 C 0.5189(9) 0.2752(7) 0.3682(6) 0.065(4) Uani 1 1 d . . . . .
H22A H 0.544900 0.258019 0.324758 0.078 Uiso 1 1 calc R U . . .
H22B H 0.456412 0.282657 0.360373 0.078 Uiso 1 1 calc R U . . .
C23 C 0.5598(8) 0.3462(7) 0.3888(5) 0.054(3) Uani 1 1 d . . . . .
H23A H 0.622759 0.339176 0.394059 0.064 Uiso 1 1 calc R U . . .
H23B H 0.550264 0.382751 0.352330 0.064 Uiso 1 1 calc R U . . .
C24 C 0.5230(7) 0.3739(5) 0.4547(4) 0.035(2) Uani 1 1 d . . . . .
H24A H 0.460862 0.384658 0.448477 0.042 Uiso 1 1 calc R U . . .
H24B H 0.552347 0.419821 0.467614 0.042 Uiso 1 1 calc R U . . .
C29 C 0.6814(5) 0.7258(5) 0.4782(4) 0.0242(19) Uani 1 1 d . . . . .
H29A H 0.729298 0.693255 0.464429 0.029 Uiso 1 1 calc R U . . .
H29B H 0.695482 0.775764 0.462782 0.029 Uiso 1 1 calc R U . . .
C30 C 0.5977(5) 0.7005(4) 0.4435(4) 0.0184(17) Uani 1 1 d . . . . .
H30A H 0.550900 0.735489 0.453983 0.022 Uiso 1 1 calc R U . . .
H30B H 0.605990 0.699683 0.393244 0.022 Uiso 1 1 calc R U . . .
C31 C 0.5718(5) 0.6250(4) 0.4680(3) 0.0158(17) Uani 1 1 d . . . . .
H31A H 0.615547 0.589045 0.452976 0.019 Uiso 1 1 calc R U . . .
H31B H 0.515875 0.611309 0.447180 0.019 Uiso 1 1 calc R U . . .
C32 C 0.5638(5) 0.6226(4) 0.5463(4) 0.0183(17) Uani 1 1 d . . . . .
C33 C 0.4575(5) 0.5440(4) 0.5861(4) 0.0171(17) Uani 1 1 d . . . . .
H33 H 0.429085 0.505616 0.557606 0.021 Uiso 1 1 calc R U . . .
C34 C 0.4628(5) 0.5863(4) 0.6996(4) 0.0142(16) Uani 1 1 d . . . . .
H34 H 0.513630 0.614420 0.682261 0.017 Uiso 1 1 calc R U . . .
C35 C 0.4848(5) 0.5577(4) 0.7702(4) 0.0140(16) Uani 1 1 d . . . . .
C36 C 0.5411(5) 0.5478(4) 0.8691(4) 0.0136(16) Uani 1 1 d . . . . .
C37 C 0.5859(5) 0.5569(4) 0.9304(4) 0.0167(16) Uani 1 1 d . . . . .
H37 H 0.607138 0.603533 0.943315 0.020 Uiso 1 1 calc R U . . .
C38 C 0.5989(5) 0.4979(4) 0.9714(3) 0.0170(17) Uani 1 1 d . . . . .
C39 C 0.5656(5) 0.4297(4) 0.9537(4) 0.0146(16) Uani 1 1 d . . . . .
C40 C 0.5201(5) 0.4181(4) 0.8935(4) 0.0131(16) Uani 1 1 d . . . . .
H40 H 0.497430 0.371675 0.881702 0.016 Uiso 1 1 calc R U . . .
C41 C 0.5100(5) 0.4782(4) 0.8520(3) 0.0148(17) Uani 1 1 d . . . . .
C42 C 0.4193(5) 0.6179(4) 0.5691(4) 0.0144(16) Uani 1 1 d . . . . .
H42 H 0.392086 0.617065 0.522652 0.017 Uiso 1 1 calc R U . . .
C43 C 0.6724(6) 0.7249(5) 0.5551(5) 0.031(2) Uani 1 1 d . . . . .
H43A H 0.628328 0.760893 0.569244 0.038 Uiso 1 1 calc R U . . .
H43B H 0.728012 0.738934 0.576309 0.038 Uiso 1 1 calc R U . . .
C44 C 0.6461(5) 0.6488(5) 0.5802(4) 0.0213(18) Uani 1 1 d . . . . .
H44A H 0.693207 0.613902 0.570245 0.026 Uiso 1 1 calc R U . . .
H44B H 0.637711 0.650112 0.630463 0.026 Uiso 1 1 calc R U . . .
C45 C 0.3554(5) 0.6445(4) 0.6220(4) 0.0191(17) Uani 1 1 d . . . . .
H45 H 0.337906 0.695943 0.612341 0.023 Uiso 1 1 calc R U . . .
C46 C 0.3846(5) 0.6360(4) 0.6970(4) 0.0170(16) Uani 1 1 d . . . . .
H46 H 0.397467 0.684431 0.718111 0.020 Uiso 1 1 calc R U . . .
C47 C 0.2453(5) 0.5884(5) 0.6828(4) 0.023(2) Uani 1 1 d . . . . .
C48 C 0.1737(5) 0.6448(5) 0.6936(5) 0.027(2) Uani 1 1 d . . . . .
H48A H 0.155760 0.644794 0.742221 0.033 Uiso 1 1 calc R U . . .
H48B H 0.195678 0.693977 0.682188 0.033 Uiso 1 1 calc R U . . .
C49 C 0.0977(6) 0.6273(5) 0.6490(6) 0.042(3) Uani 1 1 d . . . . .
H49A H 0.114576 0.632371 0.600371 0.050 Uiso 1 1 calc R U . . .
H49B H 0.050936 0.662655 0.658347 0.050 Uiso 1 1 calc R U . . .
C50 C 0.0642(6) 0.5504(6) 0.6614(7) 0.052(3) Uani 1 1 d . . . . .
H50A H 0.015564 0.540223 0.629946 0.062 Uiso 1 1 calc R U . . .
H50B H 0.042843 0.546077 0.708974 0.062 Uiso 1 1 calc R U . . .
C51 C 0.1375(6) 0.4938(6) 0.6491(6) 0.049(3) Uani 1 1 d . . . . .
H51A H 0.116686 0.444356 0.660794 0.059 Uiso 1 1 calc R U . . .
H51B H 0.154310 0.494056 0.600180 0.059 Uiso 1 1 calc R U . . .
C52 C 0.2120(6) 0.5118(5) 0.6913(5) 0.033(2) Uani 1 1 d . . . . .
H52A H 0.259194 0.477425 0.680283 0.040 Uiso 1 1 calc R U . . .
H52B H 0.196390 0.504428 0.739968 0.040 Uiso 1 1 calc R U . . .

loop_
_atom_site_aniso_label
_atom_site_aniso_U_11
_atom_site_aniso_U_22
_atom_site_aniso_U_33
_atom_site_aniso_U_23
_atom_site_aniso_U_13
_atom_site_aniso_U_12
Br1 0.0192(4) 0.0361(6) 0.0355(5) -0.0013(4) 0.0134(4) 0.0039(4)
Br2 0.0235(4) 0.0277(5) 0.0265(4) 0.0025(4) 0.0076(4) -0.0119(4)
Br3 0.0303(4) 0.0278(5) 0.0166(4) 0.0018(4) -0.0089(4) -0.0068(4)
Br4 0.0325(5) 0.0195(5) 0.0209(4) 0.0095(4) -0.0036(4) -0.0035(4)
O1 0.012(2) 0.009(3) 0.020(3) 0.002(2) 0.002(2) 0.000(2)
O2 0.021(3) 0.017(3) 0.025(3) 0.004(2) -0.003(2) -0.008(2)
O3 0.018(3) 0.015(3) 0.017(3) 0.004(2) -0.003(2) 0.002(2)
O4 0.028(3) 0.033(4) 0.017(3) -0.005(3) 0.002(2) -0.004(3)
O5 0.018(3) 0.040(4) 0.023(3) 0.008(3) -0.001(2) -0.004(3)
O6 0.019(3) 0.015(3) 0.022(3) 0.003(2) 0.003(2) 0.003(2)
O7 0.028(3) 0.012(3) 0.009(2) 0.000(2) 0.003(2) -0.002(2)
O9 0.020(3) 0.013(3) 0.012(3) -0.001(2) -0.001(2) 0.003(2)
O10 0.021(3) 0.040(4) 0.024(3) 0.008(3) 0.004(3) 0.005(3)
O11 0.019(3) 0.026(3) 0.024(3) -0.001(3) 0.000(2) -0.005(3)
N1 0.016(3) 0.009(3) 0.018(3) 0.001(3) -0.001(3) 0.002(3)
N2 0.019(3) 0.008(3) 0.015(3) 0.003(3) 0.003(3) -0.002(3)
N3 0.018(3) 0.009(3) 0.016(3) 0.000(3) -0.001(3) -0.003(3)
N8 0.015(3) 0.012(3) 0.021(3) -0.001(3) 0.002(3) -0.006(3)
C1 0.012(4) 0.031(5) 0.009(4) 0.002(4) 0.008(3) -0.004(3)
C2 0.017(4) 0.008(4) 0.019(4) 0.001(3) -0.001(3) 0.005(3)
C3 0.011(3) 0.015(4) 0.011(3) 0.002(3) -0.002(3) -0.005(3)
C4 0.015(4) 0.004(4) 0.013(3) 0.002(3) 0.001(3) -0.001(3)
C5 0.007(3) 0.009(4) 0.015(4) 0.002(3) 0.000(3) 0.004(3)
C6 0.015(4) 0.016(4) 0.017(4) 0.002(3) 0.002(3) 0.003(3)
C7 0.017(4) 0.027(5) 0.017(4) 0.004(4) 0.006(3) -0.001(4)
C8 0.018(4) 0.032(5) 0.021(4) 0.004(4) -0.003(3) 0.004(4)
C9 0.016(4) 0.034(5) 0.029(4) 0.010(4) -0.011(4) -0.010(4)
C10 0.033(5) 0.037(6) 0.020(4) 0.001(4) -0.001(4) -0.017(4)
C11 0.013(4) 0.016(4) 0.015(4) 0.002(3) -0.001(3) -0.009(3)
C12 0.018(4) 0.011(4) 0.010(3) 0.005(3) 0.003(3) 0.000(3)
C13 0.021(4) 0.018(4) 0.009(4) -0.003(3) 0.001(3) 0.001(4)
C14 0.017(4) 0.010(4) 0.024(4) 0.004(3) -0.005(3) -0.002(3)
C15 0.025(4) 0.021(5) 0.020(4) 0.000(4) 0.003(3) -0.010(4)
C16 0.009(4) 0.023(5) 0.019(4) 0.003(3) 0.000(3) 0.003(3)
C17 0.021(4) 0.033(5) 0.018(4) -0.005(4) 0.002(4) -0.004(4)
C18 0.050(6) 0.031(6) 0.025(5) -0.006(4) -0.008(5) -0.001(4)
C19 0.024(4) 0.026(5) 0.028(5) -0.006(4) -0.012(4) -0.005(4)
C20 0.027(5) 0.024(5) 0.045(6) 0.006(5) -0.003(4) -0.014(4)
C21 0.038(6) 0.054(8) 0.081(9) -0.029(7) 0.002(6) -0.010(6)
C22 0.078(9) 0.088(11) 0.029(6) -0.015(6) 0.006(6) -0.028(8)
C23 0.066(8) 0.074(9) 0.020(5) 0.006(6) -0.002(5) -0.032(7)
C24 0.045(6) 0.034(6) 0.026(5) 0.003(4) -0.004(4) -0.010(5)
C29 0.021(4) 0.028(5) 0.023(4) 0.002(4) 0.000(4) 0.002(4)
C30 0.021(4) 0.021(4) 0.013(4) 0.003(3) 0.006(3) -0.006(3)
C31 0.015(4) 0.020(4) 0.012(4) -0.003(3) 0.003(3) 0.004(3)
C32 0.011(4) 0.023(5) 0.021(4) -0.001(4) 0.001(3) 0.005(3)
C33 0.018(4) 0.019(4) 0.014(4) -0.003(3) 0.001(3) 0.001(3)
C34 0.022(4) 0.007(4) 0.014(4) -0.001(3) 0.002(3) -0.002(3)
C35 0.014(4) 0.015(4) 0.013(4) -0.006(3) 0.004(3) 0.003(3)
C36 0.017(4) 0.008(4) 0.016(4) 0.002(3) -0.002(3) -0.004(3)
C37 0.020(4) 0.011(4) 0.019(4) 0.001(3) -0.005(3) 0.001(3)
C38 0.013(4) 0.027(5) 0.011(3) 0.003(3) -0.005(3) 0.000(3)
C39 0.020(4) 0.011(4) 0.013(4) 0.006(3) -0.001(3) 0.000(3)
C40 0.020(4) 0.007(4) 0.012(4) 0.004(3) 0.001(3) -0.001(3)
C41 0.017(4) 0.020(5) 0.008(3) -0.006(3) 0.001(3) -0.001(3)
C42 0.014(4) 0.009(4) 0.020(4) 0.000(3) -0.004(3) 0.000(3)
C43 0.028(5) 0.041(6) 0.025(4) -0.006(4) -0.009(4) -0.013(4)
C44 0.021(4) 0.027(5) 0.016(4) 0.003(4) -0.004(3) 0.000(4)
C45 0.022(4) 0.012(4) 0.023(4) 0.002(3) -0.003(3) -0.002(3)
C46 0.019(4) 0.013(4) 0.018(4) 0.000(3) 0.005(3) 0.004(3)
C47 0.013(4) 0.028(5) 0.027(5) -0.003(4) 0.003(3) 0.008(4)
C48 0.019(4) 0.022(5) 0.042(5) -0.004(4) 0.009(4) 0.000(4)
C49 0.032(5) 0.033(6) 0.059(7) 0.006(5) 0.002(5) -0.001(4)
C50 0.034(6) 0.039(7) 0.082(8) -0.005(6) 0.005(6) -0.010(5)
C51 0.042(6) 0.033(6) 0.072(8) -0.004(6) 0.021(6) 0.008(5)
C52 0.029(5) 0.018(5) 0.052(6) 0.007(5) 0.018(4) 0.009(4)

loop_
_atom_type_symbol
_atom_type_description
_atom_type_scat_dispersion_real
_atom_type_scat_dispersion_imag
_atom_type_scat_source
C C 0.0181 0.0091 'International Tables Vol C Tables 4.2.6.8 and 6.1.1.4'
H H 0.0000 0.0000 'International Tables Vol C Tables 4.2.6.8 and 6.1.1.4'
N N 0.0311 0.0180 'International Tables Vol C Tables 4.2.6.8 and 6.1.1.4'
O O 0.0492 0.0322 'International Tables Vol C Tables 4.2.6.8 and 6.1.1.4'
Br Br -0.6763 1.2805 'International Tables Vol C Tables 4.2.6.8 and 6.1.1.4'

loop_
_geom_angle_atom_site_label_1
_geom_angle_atom_site_label_2
_geom_angle_atom_site_label_3
_geom_angle
_geom_angle_site_symmetry_1
_geom_angle_site_symmetry_3
_geom_angle_publ_flag
C5 O1 C6 112.0(5) . . ?
C6 O2 C7 109.4(6) . . ?
C7 O3 C16 105.5(6) . . ?
C15 O4 C19 107.7(6) . . ?
C14 O5 C19 109.4(6) . . ?
C33 O6 C32 109.6(6) . . ?
C33 O7 C34 111.9(6) . . ?
C32 O9 C42 105.4(5) . . ?
C46 O10 C47 110.8(6) . . ?
C47 O11 C45 107.9(6) . . ?
C4 N1 C3 104.0(6) . . ?
C4 N2 C12 106.8(6) . . ?
C4 N2 H2 126.6 . . ?
C12 N2 H2 126.6 . . ?
C35 N3 C36 104.5(6) . . ?
C35 N8 C41 106.2(6) . . ?
C35 N8 H8 126.9 . . ?
C41 N8 H8 126.9 . . ?
C2 C1 C11 121.1(7) . . ?
C2 C1 Br1 118.0(6) . . ?
C11 C1 Br1 120.8(5) . . ?
C3 C2 C1 117.5(7) . . ?
C3 C2 H2A 121.3 . . ?
C1 C2 H2A 121.3 . . ?
C2 C3 C12 120.9(7) . . ?
C2 C3 N1 129.9(7) . . ?
C12 C3 N1 109.1(6) . . ?
N1 C4 N2 114.1(6) . . ?
N1 C4 C5 123.1(6) . . ?
N2 C4 C5 122.7(6) . . ?
O1 C5 C4 107.0(6) . . ?
O1 C5 C14 110.7(6) . . ?
C4 C5 C14 112.6(6) . . ?
O1 C5 H5 108.8 . . ?
C4 C5 H5 108.8 . . ?
C14 C5 H5 108.8 . . ?
O2 C6 O1 109.3(6) . . ?
O2 C6 C16 104.4(6) . . ?
O1 C6 C16 113.6(6) . . ?
O2 C6 H6 109.8 . . ?
O1 C6 H6 109.8 . . ?
C16 C6 H6 109.8 . . ?
O3 C7 O2 105.4(6) . . ?
O3 C7 C17 109.6(7) . . ?
O2 C7 C17 108.5(6) . . ?
O3 C7 C8 111.5(6) . . ?
O2 C7 C8 110.8(7) . . ?
C17 C7 C8 110.7(7) . . ?
C9 C8 C7 112.4(7) . . ?
C9 C8 H8A 109.1 . . ?
C7 C8 H8A 109.1 . . ?
C9 C8 H8AB 109.1 . . ?
C7 C8 H8AB 109.1 . . ?
H8A C8 H8AB 107.8 . . ?
C8 C9 C10 110.6(7) . . ?
C8 C9 H9A 109.5 . . ?
C10 C9 H9A 109.5 . . ?
C8 C9 H9B 109.5 . . ?
C10 C9 H9B 109.5 . . ?
H9A C9 H9B 108.1 . . ?
C9 C10 C18 111.9(7) . . ?
C9 C10 H10A 109.2 . . ?
C18 C10 H10A 109.2 . . ?
C9 C10 H10B 109.2 . . ?
C18 C10 H10B 109.2 . . ?
H10A C10 H10B 107.9 . . ?
C13 C11 C1 122.0(7) . . ?
C13 C11 Br2 116.8(6) . . ?
C1 C11 Br2 121.1(5) . . ?
N2 C12 C13 131.9(7) . . ?
N2 C12 C3 105.9(6) . . ?
C13 C12 C3 122.1(7) . . ?
C11 C13 C12 116.3(7) . . ?
C11 C13 H13 121.8 . . ?
C12 C13 H13 121.8 . . ?
O5 C14 C5 109.3(6) . . ?
O5 C14 C15 104.7(6) . . ?
C5 C14 C15 111.3(6) . . ?
O5 C14 H14 110.4 . . ?
C5 C14 H14 110.4 . . ?
C15 C14 H14 110.4 . . ?
O4 C15 C16 108.5(7) . . ?
O4 C15 C14 103.1(6) . . ?
C16 C15 C14 114.1(6) . . ?
O4 C15 H15 110.3 . . ?
C16 C15 H15 110.3 . . ?
C14 C15 H15 110.3 . . ?
O3 C16 C15 107.1(6) . . ?
O3 C16 C6 103.6(6) . . ?
C15 C16 C6 113.9(6) . . ?
O3 C16 H16 110.7 . . ?
C15 C16 H16 110.7 . . ?
C6 C16 H16 110.7 . . ?
C7 C17 C18 111.4(7) . . ?
C7 C17 H17A 109.3 . . ?
C18 C17 H17A 109.3 . . ?
C7 C17 H17B 109.3 . . ?
C18 C17 H17B 109.3 . . ?
H17A C17 H17B 108.0 . . ?
C17 C18 C10 111.3(7) . . ?
C17 C18 H18A 109.4 . . ?
C10 C18 H18A 109.4 . . ?
C17 C18 H18B 109.4 . . ?
C10 C18 H18B 109.4 . . ?
H18A C18 H18B 108.0 . . ?
O4 C19 O5 105.5(6) . . ?
O4 C19 C20 109.4(7) . . ?
O5 C19 C20 108.8(7) . . ?
O4 C19 C24 111.1(7) . . ?
O5 C19 C24 109.8(7) . . ?
C20 C19 C24 112.0(7) . . ?
C21 C20 C19 112.5(8) . . ?
C21 C20 H20A 109.1 . . ?
C19 C20 H20A 109.1 . . ?
C21 C20 H20B 109.1 . . ?
C19 C20 H20B 109.1 . . ?
H20A C20 H20B 107.8 . . ?
C20 C21 C22 111.5(10) . . ?
C20 C21 H21A 109.3 . . ?
C22 C21 H21A 109.3 . . ?
C20 C21 H21B 109.3 . . ?
C22 C21 H21B 109.3 . . ?
H21A C21 H21B 108.0 . . ?
C23 C22 C21 110.6(9) . . ?
C23 C22 H22A 109.5 . . ?
C21 C22 H22A 109.5 . . ?
C23 C22 H22B 109.5 . . ?
C21 C22 H22B 109.5 . . ?
H22A C22 H22B 108.1 . . ?
C24 C23 C22 111.4(9) . . ?
C24 C23 H23A 109.3 . . ?
C22 C23 H23A 109.3 . . ?
C24 C23 H23B 109.3 . . ?
C22 C23 H23B 109.3 . . ?
H23A C23 H23B 108.0 . . ?
C23 C24 C19 111.1(8) . . ?
C23 C24 H24A 109.4 . . ?
C19 C24 H24A 109.4 . . ?
C23 C24 H24B 109.4 . . ?
C19 C24 H24B 109.4 . . ?
H24A C24 H24B 108.0 . . ?
C43 C29 C30 111.0(7) . . ?
C43 C29 H29A 109.4 . . ?
C30 C29 H29A 109.4 . . ?
C43 C29 H29B 109.4 . . ?
C30 C29 H29B 109.4 . . ?
H29A C29 H29B 108.0 . . ?
C31 C30 C29 111.1(7) . . ?
C31 C30 H30A 109.4 . . ?
C29 C30 H30A 109.4 . . ?
C31 C30 H30B 109.4 . . ?
C29 C30 H30B 109.4 . . ?
H30A C30 H30B 108.0 . . ?
C30 C31 C32 111.1(6) . . ?
C30 C31 H31A 109.4 . . ?
C32 C31 H31A 109.4 . . ?
C30 C31 H31B 109.4 . . ?
C32 C31 H31B 109.4 . . ?
H31A C31 H31B 108.0 . . ?
O6 C32 O9 105.9(6) . . ?
O6 C32 C44 109.7(6) . . ?
O9 C32 C44 109.4(6) . . ?
O6 C32 C31 109.5(6) . . ?
O9 C32 C31 111.2(6) . . ?
C44 C32 C31 111.0(6) . . ?
O6 C33 O7 109.5(6) . . ?
O6 C33 C42 104.8(6) . . ?
O7 C33 C42 113.7(6) . . ?
O6 C33 H33 109.5 . . ?
O7 C33 H33 109.5 . . ?
C42 C33 H33 109.5 . . ?
O7 C34 C35 107.3(6) . . ?
O7 C34 C46 110.6(6) . . ?
C35 C34 C46 114.7(6) . . ?
O7 C34 H34 108.0 . . ?
C35 C34 H34 108.0 . . ?
C46 C34 H34 108.0 . . ?
N3 C35 N8 114.6(7) . . ?
N3 C35 C34 123.1(7) . . ?
N8 C35 C34 121.9(7) . . ?
N3 C36 C37 130.8(7) . . ?
N3 C36 C41 110.1(6) . . ?
C37 C36 C41 119.0(7) . . ?
C38 C37 C36 118.9(7) . . ?
C38 C37 H37 120.6 . . ?
C36 C37 H37 120.6 . . ?
C37 C38 C39 120.9(6) . . ?
C37 C38 Br3 117.8(6) . . ?
C39 C38 Br3 121.3(5) . . ?
C40 C39 C38 122.3(7) . . ?
C40 C39 Br4 116.9(6) . . ?
C38 C39 Br4 120.8(5) . . ?
C41 C40 C39 115.7(7) . . ?
C41 C40 H40 122.1 . . ?
C39 C40 H40 122.1 . . ?
C40 C41 N8 132.2(7) . . ?
C40 C41 C36 123.2(7) . . ?
N8 C41 C36 104.6(6) . . ?
O9 C42 C45 108.4(6) . . ?
O9 C42 C33 103.7(6) . . ?
C45 C42 C33 113.2(6) . . ?
O9 C42 H42 110.4 . . ?
C45 C42 H42 110.4 . . ?
C33 C42 H42 110.4 . . ?
C29 C43 C44 110.6(7) . . ?
C29 C43 H43A 109.5 . . ?
C44 C43 H43A 109.5 . . ?
C29 C43 H43B 109.5 . . ?
C44 C43 H43B 109.5 . . ?
H43A C43 H43B 108.1 . . ?
C32 C44 C43 111.9(7) . . ?
C32 C44 H44A 109.2 . . ?
C43 C44 H44A 109.2 . . ?
C32 C44 H44B 109.2 . . ?
C43 C44 H44B 109.2 . . ?
H44A C44 H44B 107.9 . . ?
O11 C45 C42 105.3(6) . . ?
O11 C45 C46 103.8(6) . . ?
C42 C45 C46 115.1(6) . . ?
O11 C45 H45 110.7 . . ?
C42 C45 H45 110.7 . . ?
C46 C45 H45 110.7 . . ?
O10 C46 C34 109.8(6) . . ?
O10 C46 C45 104.5(6) . . ?
C34 C46 C45 109.1(6) . . ?
O10 C46 H46 111.1 . . ?
C34 C46 H46 111.1 . . ?
C45 C46 H46 111.1 . . ?
O11 C47 O10 105.9(6) . . ?
O11 C47 C52 109.3(7) . . ?
O10 C47 C52 110.1(7) . . ?
O11 C47 C48 110.5(7) . . ?
O10 C47 C48 109.4(7) . . ?
C52 C47 C48 111.5(7) . . ?
C49 C48 C47 110.2(7) . . ?
C49 C48 H48A 109.6 . . ?
C47 C48 H48A 109.6 . . ?
C49 C48 H48B 109.6 . . ?
C47 C48 H48B 109.6 . . ?
H48A C48 H48B 108.1 . . ?
C48 C49 C50 112.0(9) . . ?
C48 C49 H49A 109.2 . . ?
C50 C49 H49A 109.2 . . ?
C48 C49 H49B 109.2 . . ?
C50 C49 H49B 109.2 . . ?
H49A C49 H49B 107.9 . . ?
C49 C50 C51 110.1(8) . . ?
C49 C50 H50A 109.6 . . ?
C51 C50 H50A 109.6 . . ?
C49 C50 H50B 109.6 . . ?
C51 C50 H50B 109.6 . . ?
H50A C50 H50B 108.1 . . ?
C52 C51 C50 109.9(9) . . ?
C52 C51 H51A 109.7 . . ?
C50 C51 H51A 109.7 . . ?
C52 C51 H51B 109.7 . . ?
C50 C51 H51B 109.7 . . ?
H51A C51 H51B 108.2 . . ?
C51 C52 C47 114.9(8) . . ?
C51 C52 H52A 108.5 . . ?
C47 C52 H52A 108.5 . . ?
C51 C52 H52B 108.5 . . ?
C47 C52 H52B 108.5 . . ?
H52A C52 H52B 107.5 . . ?

loop_
_geom_bond_atom_site_label_1
_geom_bond_atom_site_label_2
_geom_bond_distance
_geom_bond_site_symmetry_2
_geom_bond_publ_flag
Br1 C1 1.888(7) . ?
Br2 C11 1.892(7) . ?
Br3 C38 1.900(7) . ?
Br4 C39 1.908(7) . ?
O1 C5 1.416(8) . ?
O1 C6 1.422(9) . ?
O2 C6 1.418(9) . ?
O2 C7 1.427(10) . ?
O3 C7 1.425(9) . ?
O3 C16 1.437(9) . ?
O4 C15 1.416(9) . ?
O4 C19 1.421(10) . ?
O5 C14 1.424(9) . ?
O5 C19 1.426(10) . ?
O6 C33 1.412(9) . ?
O6 C32 1.432(9) . ?
O7 C33 1.416(9) . ?
O7 C34 1.419(9) . ?
O9 C32 1.433(9) . ?
O9 C42 1.441(9) . ?
O10 C46 1.422(9) . ?
O10 C47 1.427(10) . ?
O11 C47 1.424(10) . ?
O11 C45 1.445(9) . ?
N1 C4 1.324(9) . ?
N1 C3 1.409(9) . ?
N2 C4 1.346(9) . ?
N2 C12 1.381(9) . ?
N2 H2 0.8800 . ?
N3 C35 1.301(9) . ?
N3 C36 1.388(9) . ?
N8 C35 1.354(10) . ?
N8 C41 1.395(9) . ?
N8 H8 0.8800 . ?
C1 C2 1.388(10) . ?
C1 C11 1.396(11) . ?
C2 C3 1.380(10) . ?
C2 H2A 0.9500 . ?
C3 C12 1.400(10) . ?
C4 C5 1.492(9) . ?
C5 C14 1.529(10) . ?
C5 H5 1.0000 . ?
C6 C16 1.534(11) . ?
C6 H6 1.0000 . ?
C7 C17 1.513(11) . ?
C7 C8 1.534(11) . ?
C8 C9 1.509(11) . ?
C8 H8A 0.9900 . ?
C8 H8AB 0.9900 . ?
C9 C10 1.516(12) . ?
C9 H9A 0.9900 . ?
C9 H9B 0.9900 . ?
C10 C18 1.530(12) . ?
C10 H10A 0.9900 . ?
C10 H10B 0.9900 . ?
C11 C13 1.383(11) . ?
C12 C13 1.387(11) . ?
C13 H13 0.9500 . ?
C14 C15 1.538(10) . ?
C14 H14 1.0000 . ?
C15 C16 1.506(11) . ?
C15 H15 1.0000 . ?
C16 H16 1.0000 . ?
C17 C18 1.524(12) . ?
C17 H17A 0.9900 . ?
C17 H17B 0.9900 . ?
C18 H18A 0.9900 . ?
C18 H18B 0.9900 . ?
C19 C20 1.520(12) . ?
C19 C24 1.531(12) . ?
C20 C21 1.515(14) . ?
C20 H20A 0.9900 . ?
C20 H20B 0.9900 . ?
C21 C22 1.529(17) . ?
C21 H21A 0.9900 . ?
C21 H21B 0.9900 . ?
C22 C23 1.502(15) . ?
C22 H22A 0.9900 . ?
C22 H22B 0.9900 . ?
C23 C24 1.497(13) . ?
C23 H23A 0.9900 . ?
C23 H23B 0.9900 . ?
C24 H24A 0.9900 . ?
C24 H24B 0.9900 . ?
C29 C43 1.508(12) . ?
C29 C30 1.534(11) . ?
C29 H29A 0.9900 . ?
C29 H29B 0.9900 . ?
C30 C31 1.520(10) . ?
C30 H30A 0.9900 . ?
C30 H30B 0.9900 . ?
C31 C32 1.534(10) . ?
C31 H31A 0.9900 . ?
C31 H31B 0.9900 . ?
C32 C44 1.515(10) . ?
C33 C42 1.518(10) . ?
C33 H33 1.0000 . ?
C34 C35 1.513(10) . ?
C34 C46 1.517(10) . ?
C34 H34 1.0000 . ?
C36 C37 1.394(10) . ?
C36 C41 1.405(10) . ?
C37 C38 1.361(10) . ?
C37 H37 0.9500 . ?
C38 C39 1.397(11) . ?
C39 C40 1.386(10) . ?
C40 C41 1.378(10) . ?
C40 H40 0.9500 . ?
C42 C45 1.510(10) . ?
C42 H42 1.0000 . ?
C43 C44 1.535(12) . ?
C43 H43A 0.9900 . ?
C43 H43B 0.9900 . ?
C44 H44A 0.9900 . ?
C44 H44B 0.9900 . ?
C45 C46 1.541(10) . ?
C45 H45 1.0000 . ?
C46 H46 1.0000 . ?
C47 C52 1.505(12) . ?
C47 C48 1.531(11) . ?
C48 C49 1.498(13) . ?
C48 H48A 0.9900 . ?
C48 H48B 0.9900 . ?
C49 C50 1.523(13) . ?
C49 H49A 0.9900 . ?
C49 H49B 0.9900 . ?
C50 C51 1.557(14) . ?
C50 H50A 0.9900 . ?
C50 H50B 0.9900 . ?
C51 C52 1.456(14) . ?
C51 H51A 0.9900 . ?
C51 H51B 0.9900 . ?
C52 H52A 0.9900 . ?
C52 H52B 0.9900 . ?

loop_
_geom_hbond_atom_site_label_D
_geom_hbond_atom_site_label_H
_geom_hbond_atom_site_label_A
_geom_hbond_distance_DH
_geom_hbond_distance_HA
_geom_hbond_distance_DA
_geom_hbond_angle_DHA
_geom_hbond_site_symmetry_A
_geom_hbond_publ_flag
N2 H2 N3 0.88 1.96 2.779(9) 153.3 3_646 yes
N8 H8 N1 0.88 1.94 2.785(9) 159.3 . yes
C14 H14 O6 1.00 2.60 3.420(10) 139.5 . yes
C14 H14 O7 1.00 2.37 3.305(10) 155.4 . yes
C31 H31B Br1 0.99 3.03 3.756(7) 131.0 4_564 yes
C34 H34 O9 1.00 2.42 2.965(9) 113.8 . yes
C46 H46 O1 1.00 2.47 3.366(9) 148.2 3_656 yes

loop_
_geom_torsion_atom_site_label_1
_geom_torsion_atom_site_label_2
_geom_torsion_atom_site_label_3
_geom_torsion_atom_site_label_4
_geom_torsion
_geom_torsion_site_symmetry_1
_geom_torsion_site_symmetry_2
_geom_torsion_site_symmetry_3
_geom_torsion_site_symmetry_4
_geom_torsion_publ_flag
C11 C1 C2 C3 -0.1(11) . . . . ?
Br1 C1 C2 C3 177.1(5) . . . . ?
C1 C2 C3 C12 0.4(11) . . . . ?
C1 C2 C3 N1 -177.7(7) . . . . ?
C4 N1 C3 C2 177.9(7) . . . . ?
C4 N1 C3 C12 -0.4(8) . . . . ?
C3 N1 C4 N2 0.2(8) . . . . ?
C3 N1 C4 C5 -177.3(6) . . . . ?
C12 N2 C4 N1 0.1(8) . . . . ?
C12 N2 C4 C5 177.6(6) . . . . ?
C6 O1 C5 C4 -166.0(6) . . . . ?
C6 O1 C5 C14 71.0(7) . . . . ?
N1 C4 C5 O1 164.6(6) . . . . ?
N2 C4 C5 O1 -12.6(9) . . . . ?
N1 C4 C5 C14 -73.5(9) . . . . ?
N2 C4 C5 C14 109.3(8) . . . . ?
C7 O2 C6 O1 -123.4(6) . . . . ?
C7 O2 C6 C16 -1.6(8) . . . . ?
C5 O1 C6 O2 74.3(7) . . . . ?
C5 O1 C6 C16 -41.8(8) . . . . ?
C16 O3 C7 O2 -34.0(7) . . . . ?
C16 O3 C7 C17 -150.6(6) . . . . ?
C16 O3 C7 C8 86.4(8) . . . . ?
C6 O2 C7 O3 21.8(8) . . . . ?
C6 O2 C7 C17 139.2(7) . . . . ?
C6 O2 C7 C8 -99.1(7) . . . . ?
O3 C7 C8 C9 66.9(9) . . . . ?
O2 C7 C8 C9 -176.0(6) . . . . ?
C17 C7 C8 C9 -55.5(9) . . . . ?
C7 C8 C9 C10 55.1(9) . . . . ?
C8 C9 C10 C18 -54.6(10) . . . . ?
C2 C1 C11 C13 -0.7(12) . . . . ?
Br1 C1 C11 C13 -177.8(6) . . . . ?
C2 C1 C11 Br2 175.3(6) . . . . ?
Br1 C1 C11 Br2 -1.8(9) . . . . ?
C4 N2 C12 C13 -177.9(8) . . . . ?
C4 N2 C12 C3 -0.3(8) . . . . ?
C2 C3 C12 N2 -178.0(6) . . . . ?
N1 C3 C12 N2 0.5(8) . . . . ?
C2 C3 C12 C13 -0.1(11) . . . . ?
N1 C3 C12 C13 178.3(6) . . . . ?
C1 C11 C13 C12 1.0(11) . . . . ?
Br2 C11 C13 C12 -175.1(5) . . . . ?
N2 C12 C13 C11 176.7(7) . . . . ?
C3 C12 C13 C11 -0.6(11) . . . . ?
C19 O5 C14 C5 -118.7(7) . . . . ?
C19 O5 C14 C15 0.7(8) . . . . ?
O1 C5 C14 O5 77.7(7) . . . . ?
C4 C5 C14 O5 -42.0(8) . . . . ?
O1 C5 C14 C15 -37.5(8) . . . . ?
C4 C5 C14 C15 -157.2(6) . . . . ?
C19 O4 C15 C16 151.7(7) . . . . ?
C19 O4 C15 C14 30.3(8) . . . . ?
O5 C14 C15 O4 -18.7(8) . . . . ?
C5 C14 C15 O4 99.3(7) . . . . ?
O5 C14 C15 C16 -136.2(7) . . . . ?
C5 C14 C15 C16 -18.2(9) . . . . ?
C7 O3 C16 C15 153.0(6) . . . . ?
C7 O3 C16 C6 32.3(7) . . . . ?
O4 C15 C16 O3 177.0(6) . . . . ?
C14 C15 C16 O3 -68.7(8) . . . . ?
O4 C15 C16 C6 -69.2(8) . . . . ?
C14 C15 C16 C6 45.2(10) . . . . ?
O2 C6 C16 O3 -18.8(7) . . . . ?
O1 C6 C16 O3 100.2(7) . . . . ?
O2 C6 C16 C15 -134.7(7) . . . . ?
O1 C6 C16 C15 -15.7(9) . . . . ?
O3 C7 C17 C18 -68.8(9) . . . . ?
O2 C7 C17 C18 176.5(7) . . . . ?
C8 C7 C17 C18 54.7(10) . . . . ?
C7 C17 C18 C10 -54.8(10) . . . . ?
C9 C10 C18 C17 54.8(10) . . . . ?
C15 O4 C19 O5 -30.7(8) . . . . ?
C15 O4 C19 C20 -147.6(7) . . . . ?
C15 O4 C19 C24 88.3(8) . . . . ?
C14 O5 C19 O4 17.7(9) . . . . ?
C14 O5 C19 C20 135.1(7) . . . . ?
C14 O5 C19 C24 -102.0(7) . . . . ?
O4 C19 C20 C21 -73.0(10) . . . . ?
O5 C19 C20 C21 172.2(8) . . . . ?
C24 C19 C20 C21 50.6(11) . . . . ?
C19 C20 C21 C22 -51.8(12) . . . . ?
C20 C21 C22 C23 55.4(13) . . . . ?
C21 C22 C23 C24 -58.6(14) . . . . ?
C22 C23 C24 C19 57.4(12) . . . . ?
O4 C19 C24 C23 69.7(10) . . . . ?
O5 C19 C24 C23 -174.0(7) . . . . ?
C20 C19 C24 C23 -53.0(10) . . . . ?
C43 C29 C30 C31 -56.8(9) . . . . ?
C29 C30 C31 C32 55.5(8) . . . . ?
C33 O6 C32 O9 15.5(7) . . . . ?
C33 O6 C32 C44 133.5(6) . . . . ?
C33 O6 C32 C31 -104.5(7) . . . . ?
C42 O9 C32 O6 -30.2(7) . . . . ?
C42 O9 C32 C44 -148.4(6) . . . . ?
C42 O9 C32 C31 88.6(7) . . . . ?
C30 C31 C32 O6 -176.0(6) . . . . ?
C30 C31 C32 O9 67.4(8) . . . . ?
C30 C31 C32 C44 -54.7(9) . . . . ?
C32 O6 C33 O7 -117.8(6) . . . . ?
C32 O6 C33 C42 4.6(7) . . . . ?
C34 O7 C33 O6 79.7(7) . . . . ?
C34 O7 C33 C42 -37.2(8) . . . . ?
C33 O7 C34 C35 -161.0(6) . . . . ?
C33 O7 C34 C46 73.2(7) . . . . ?
C36 N3 C35 N8 0.3(8) . . . . ?
C36 N3 C35 C34 -172.9(7) . . . . ?
C41 N8 C35 N3 -1.0(8) . . . . ?
C41 N8 C35 C34 172.4(6) . . . . ?
O7 C34 C35 N3 158.6(7) . . . . ?
C46 C34 C35 N3 -78.2(9) . . . . ?
O7 C34 C35 N8 -14.2(9) . . . . ?
C46 C34 C35 N8 109.1(8) . . . . ?
C35 N3 C36 C37 176.1(8) . . . . ?
C35 N3 C36 C41 0.4(8) . . . . ?
N3 C36 C37 C38 -174.7(8) . . . . ?
C41 C36 C37 C38 0.6(11) . . . . ?
C36 C37 C38 C39 -2.0(12) . . . . ?
C36 C37 C38 Br3 178.2(6) . . . . ?
C37 C38 C39 C40 1.7(12) . . . . ?
Br3 C38 C39 C40 -178.5(6) . . . . ?
C37 C38 C39 Br4 -179.8(6) . . . . ?
Br3 C38 C39 Br4 0.0(9) . . . . ?
C38 C39 C40 C41 0.2(11) . . . . ?
Br4 C39 C40 C41 -178.4(5) . . . . ?
C39 C40 C41 N8 176.4(7) . . . . ?
C39 C40 C41 C36 -1.6(11) . . . . ?
C35 N8 C41 C40 -177.2(8) . . . . ?
C35 N8 C41 C36 1.1(8) . . . . ?
N3 C36 C41 C40 177.5(7) . . . . ?
C37 C36 C41 C40 1.3(12) . . . . ?
N3 C36 C41 N8 -1.0(8) . . . . ?
C37 C36 C41 N8 -177.2(7) . . . . ?
C32 O9 C42 C45 153.0(6) . . . . ?
C32 O9 C42 C33 32.4(7) . . . . ?
O6 C33 C42 O9 -22.8(7) . . . . ?
O7 C33 C42 O9 96.8(7) . . . . ?
O6 C33 C42 C45 -140.1(6) . . . . ?
O7 C33 C42 C45 -20.5(9) . . . . ?
C30 C29 C43 C44 56.3(10) . . . . ?
O6 C32 C44 C43 175.9(6) . . . . ?
O9 C32 C44 C43 -68.3(8) . . . . ?
C31 C32 C44 C43 54.8(9) . . . . ?
C29 C43 C44 C32 -56.0(10) . . . . ?
C47 O11 C45 C42 147.4(6) . . . . ?
C47 O11 C45 C46 26.0(8) . . . . ?
O9 C42 C45 O11 177.5(5) . . . . ?
C33 C42 C45 O11 -68.0(8) . . . . ?
O9 C42 C45 C46 -68.8(8) . . . . ?
C33 C42 C45 C46 45.7(9) . . . . ?
C47 O10 C46 C34 -116.4(7) . . . . ?
C47 O10 C46 C45 0.4(8) . . . . ?
O7 C34 C46 O10 70.2(8) . . . . ?
C35 C34 C46 O10 -51.3(9) . . . . ?
O7 C34 C46 C45 -43.8(8) . . . . ?
C35 C34 C46 C45 -165.2(6) . . . . ?
O11 C45 C46 O10 -15.9(8) . . . . ?
C42 C45 C46 O10 -130.5(6) . . . . ?
O11 C45 C46 C34 101.5(7) . . . . ?
C42 C45 C46 C34 -13.1(9) . . . . ?
C45 O11 C47 O10 -26.2(8) . . . . ?
C45 O11 C47 C52 -144.7(7) . . . . ?
C45 O11 C47 C48 92.2(7) . . . . ?
C46 O10 C47 O11 15.6(8) . . . . ?
C46 O10 C47 C52 133.6(7) . . . . ?
C46 O10 C47 C48 -103.6(7) . . . . ?
O11 C47 C48 C49 69.3(9) . . . . ?
O10 C47 C48 C49 -174.5(7) . . . . ?
C52 C47 C48 C49 -52.5(10) . . . . ?
C47 C48 C49 C50 56.0(11) . . . . ?
C48 C49 C50 C51 -57.2(12) . . . . ?
C49 C50 C51 C52 54.8(13) . . . . ?
C50 C51 C52 C47 -54.3(11) . . . . ?
O11 C47 C52 C51 -68.6(9) . . . . ?
O10 C47 C52 C51 175.5(7) . . . . ?
C48 C47 C52 C51 53.9(10) . . . . ?
